data_7112475
loop_
_publ_author_name
'Kohsuke Ohmatsu'
'Mitsunori Ito'
'Takashi Ooi'

_publ_section_title
;
 Ligand-controlled E/Z selectivity and enantioselectivity in
 palladium-catalyzed allylation of benzofuranones with 1,2-disubstituted
 allylic carbonates
;
_journal_name_full Chem.Commun.
_journal_page_first 4554
_journal_paper_doi 10.1039/C3CC49338E
_journal_volume 50
_journal_year 2014
_chemical_absolute_configuration R
_chemical_formula_sum 'C21 H23 O5 P'
_chemical_formula_weight 386.36
_chemical_name_systematic
; 
 ? 
;
_space_group_crystal_system orthorhombic
_space_group_IT_number 19
_space_group_name_Hall 'P 2ac 2ab'
_space_group_name_H-M_alt 'P 21 21 21'
_symmetry_space_group_name_Hall 'P 2ac 2ab'
_symmetry_space_group_name_H-M 'P 21 21 21'
_atom_sites_solution_hydrogens geom
_audit_creation_method SHELXL-2013
_cell_angle_alpha 90
_cell_angle_beta 90
_cell_angle_gamma 90
_cell_formula_units_Z 4
_cell_length_a 8.647(3)
_cell_length_b 9.403(4)
_cell_length_c 24.219(9)
_cell_measurement_reflns_used 4467
_cell_measurement_temperature 123(2)
_cell_measurement_theta_max 28.10
_cell_measurement_theta_min 2.17
_cell_volume 1969.2(13)
_computing_cell_refinement 'Bruker SAINT'
_computing_data_collection 'Bruker APEX2'
_computing_data_reduction 'Bruker SAINT'
_computing_molecular_graphics 'Bruker SHELXTL'
_computing_publication_material 'Bruker SHELXTL'
_computing_structure_refinement 'SHELXL-2013 (Sheldrick, 2013)'
_computing_structure_solution 'SHELXS-97 (Sheldrick 2008)'
_diffrn_ambient_temperature 123(2)
_diffrn_detector_area_resol_mean 8.366[pixels/mm]
_diffrn_measured_fraction_theta_full 0.989
_diffrn_measured_fraction_theta_max 0.988
_diffrn_measurement_device_type 'Bruker APEX-II CCD'
_diffrn_measurement_method '\f and \w scans'
_diffrn_radiation_type MoK\a
_diffrn_radiation_wavelength 0.71073
_diffrn_reflns_av_R_equivalents 0.0443
_diffrn_reflns_av_unetI/netI 0.0569
_diffrn_reflns_Laue_measured_fraction_full 0.989
_diffrn_reflns_Laue_measured_fraction_max 0.988
_diffrn_reflns_limit_h_max 11
_diffrn_reflns_limit_h_min -7
_diffrn_reflns_limit_k_max 10
_diffrn_reflns_limit_k_min -12
_diffrn_reflns_limit_l_max 32
_diffrn_reflns_limit_l_min -29
_diffrn_reflns_number 13602
_diffrn_reflns_point_group_measured_fraction_full 0.989
_diffrn_reflns_point_group_measured_fraction_max 0.985
_diffrn_reflns_theta_full 25.242
_diffrn_reflns_theta_max 28.273
_diffrn_reflns_theta_min 2.324
_exptl_absorpt_coefficient_mu 0.168
_exptl_absorpt_correction_type none
_exptl_crystal_colour colorless
_exptl_crystal_density_diffrn 1.303
_exptl_crystal_description prizm
_exptl_crystal_F_000 816
_exptl_crystal_size_max 0.30
_exptl_crystal_size_mid 0.25
_exptl_crystal_size_min 0.21
_refine_diff_density_max 1.427
_refine_diff_density_min -1.436
_refine_diff_density_rms 0.161
_refine_ls_abs_structure_details
; 
 Flack x determined using 1448 quotients [(I+)-(I-)]/[(I+)+(I-)] 
 (Parsons and Flack (2004), Acta Cryst. A60, s61). 
;
_refine_ls_abs_structure_Flack 0.05(5)
_refine_ls_extinction_method none
_refine_ls_goodness_of_fit_ref 1.192
_refine_ls_hydrogen_treatment constr
_refine_ls_matrix_type full
_refine_ls_number_parameters 247
_refine_ls_number_reflns 4824
_refine_ls_number_restraints 0
_refine_ls_restrained_S_all 1.192
_refine_ls_R_factor_all 0.1132
_refine_ls_R_factor_gt 0.0790
_refine_ls_shift/su_max 0.035
_refine_ls_shift/su_mean 0.008
_refine_ls_structure_factor_coef Fsqd
_refine_ls_weighting_details 'w=1/[\s^2^(Fo^2^)+(0.2000P)^2^] where P=(Fo^2^+2Fc^2^)/3'
_refine_ls_weighting_scheme calc
_refine_ls_wR_factor_gt 0.2186
_refine_ls_wR_factor_ref 0.2896
_reflns_Friedel_coverage 0.746
_reflns_Friedel_fraction_full 0.988
_reflns_Friedel_fraction_max 0.982
_reflns_number_gt 3795
_reflns_number_total 4824
_reflns_threshold_expression 'I > 2\s(I)'
_cod_data_source_file c3cc49338e.txt
_cod_data_source_block 3Y06mit
_cod_original_cell_volume 1969.0(13)
_cod_database_code 7112475
_shelx_space_group_comment
; 
The symmetry employed for this shelxl refinement is uniquely defined 
by the following loop, which should always be used as a source of 
symmetry information in preference to the above space-group names. 
They are only intended as comments. 
;
_shelxl_version_number 2013-3

loop_
_space_group_symop_operation_xyz
'x, y, z'
'-x+1/2, -y, z+1/2'
'-x, y+1/2, -z+1/2'
'x+1/2, -y+1/2, -z'

loop_
_atom_site_label
_atom_site_type_symbol
_atom_site_fract_x
_atom_site_fract_y
_atom_site_fract_z
_atom_site_U_iso_or_equiv
_atom_site_adp_type
_atom_site_occupancy
_atom_site_site_symmetry_order
_atom_site_calc_flag
_atom_site_refinement_flags_posn
_atom_site_refinement_flags_adp
P1 P 0.28658(15) 0.0343(2) 0.81832(6) 0.0232(4) Uani 1 1 d . .
O4 O -0.2263(5) 0.1574(6) 0.94312(17) 0.0281(11) Uani 1 1 d . .
O5 O -0.0227(4) 0.3039(5) 0.95107(16) 0.0236(10) Uani 1 1 d . .
O2 O 0.4270(5) 0.1389(6) 0.80814(18) 0.0269(11) Uani 1 1 d . .
C1 C 0.1220(6) 0.1483(7) 0.8200(3) 0.0210(12) Uani 1 1 d . .
H1 H 0.1390 0.2457 0.8172 0.025 Uiso 1 1 calc R U
O3 O 0.2727(5) -0.0826(6) 0.7793(2) 0.0332(12) Uani 1 1 d . .
C2 C -0.1601(6) 0.2089(8) 0.8213(2) 0.0238(13) Uani 1 1 d . .
H2A H -0.2559 0.1552 0.8218 0.029 Uiso 1 1 calc R U
H2B H -0.1542 0.2571 0.7859 0.029 Uiso 1 1 calc R U
C3 C -0.1679(6) 0.3233(8) 0.8675(2) 0.0209(13) Uani 1 1 d . .
O1 O 0.3226(5) -0.0258(6) 0.87800(18) 0.0303(11) Uani 1 1 d . .
C4 C -0.3542(6) 0.5091(7) 0.9093(2) 0.0191(12) Uani 1 1 d . .
C5 C -0.0250(6) 0.1037(8) 0.8250(2) 0.0225(13) Uani 1 1 d . .
C6 C -0.3262(6) 0.3990(7) 0.8643(2) 0.0187(12) Uani 1 1 d . .
H6A H -0.3348 0.4454 0.8287 0.022 Uiso 1 1 calc R U
H6B H -0.4071 0.3277 0.8664 0.022 Uiso 1 1 calc R U
C7 C 0.1807(6) 0.4786(9) 0.9304(2) 0.0276(15) Uani 1 1 d . .
H7 H 0.2325 0.4642 0.9636 0.033 Uiso 1 1 calc R U
C8 C 0.0210(6) 0.5193(8) 0.8296(2) 0.0233(13) Uani 1 1 d . .
H8 H -0.0299 0.5313 0.7961 0.028 Uiso 1 1 calc R U
C9 C -0.0333(6) 0.4230(7) 0.8681(2) 0.0186(12) Uani 1 1 d . .
C10 C -0.4242(6) 0.4671(9) 0.9587(2) 0.0262(14) Uani 1 1 d . .
H10 H -0.4492 0.3722 0.9648 0.031 Uiso 1 1 calc R U
C11 C -0.4563(7) 0.5707(9) 0.9991(3) 0.0315(17) Uani 1 1 d . .
H11 H -0.5031 0.5429 1.0320 0.038 Uiso 1 1 calc R U
C12 C 0.0466(6) 0.4041(8) 0.9172(2) 0.0225(13) Uani 1 1 d . .
C13 C -0.3168(7) 0.6523(7) 0.9019(3) 0.0245(13) Uani 1 1 d . .
H13 H -0.2691 0.6807 0.8693 0.029 Uiso 1 1 calc R U
C14 C 0.2326(7) 0.5745(9) 0.8917(3) 0.0296(15) Uani 1 1 d . .
H14 H 0.3228 0.6251 0.8989 0.036 Uiso 1 1 calc R U
C15 C -0.1500(6) 0.2473(8) 0.9238(2) 0.0214(13) Uani 1 1 d . .
C16 C 0.1542(7) 0.5988(8) 0.8419(3) 0.0256(14) Uani 1 1 d . .
H16 H 0.1902 0.6670 0.8171 0.031 Uiso 1 1 calc R U
C17 C -0.3497(8) 0.7540(10) 0.9424(3) 0.0369(17) Uani 1 1 d . .
H17 H -0.3248 0.8492 0.9370 0.044 Uiso 1 1 calc R U
C18 C 0.3623(8) 0.0689(10) 0.9235(3) 0.0366(18) Uani 1 1 d . .
H18A H 0.4650 0.1052 0.9181 0.055 Uiso 1 1 calc R U
H18B H 0.3580 0.0173 0.9576 0.055 Uiso 1 1 calc R U
H18C H 0.2903 0.1465 0.9246 0.055 Uiso 1 1 calc R U
C19 C -0.4213(8) 0.7085(9) 0.9915(3) 0.0339(17) Uani 1 1 d . .
H19 H -0.4446 0.7744 1.0189 0.041 Uiso 1 1 calc R U
C20 C -0.0696(8) -0.0493(9) 0.8327(3) 0.0355(17) Uani 1 1 d . .
H20A H -0.1243 -0.0820 0.8006 0.053 Uiso 1 1 calc R U
H20B H -0.1349 -0.0582 0.8646 0.053 Uiso 1 1 calc R U
H20C H 0.0218 -0.1057 0.8378 0.053 Uiso 1 1 calc R U
C21 C 0.4425(9) 0.2028(11) 0.7538(3) 0.042(2) Uani 1 1 d . .
H21A H 0.4678 0.1305 0.7273 0.063 Uiso 1 1 calc R U
H21B H 0.5233 0.2728 0.7545 0.063 Uiso 1 1 calc R U
H21C H 0.3468 0.2473 0.7436 0.063 Uiso 1 1 calc R U

loop_
_atom_site_aniso_label
_atom_site_aniso_U_11
_atom_site_aniso_U_22
_atom_site_aniso_U_33
_atom_site_aniso_U_23
_atom_site_aniso_U_13
_atom_site_aniso_U_12
P1 0.0116(6) 0.0368(10) 0.0214(7) -0.0065(7) 0.0008(5) 0.0000(6)
O4 0.0175(18) 0.046(3) 0.021(2) 0.008(2) 0.0027(16) -0.001(2)
O5 0.0168(18) 0.041(3) 0.0131(17) 0.0028(17) -0.0012(14) -0.0009(18)
O2 0.0169(19) 0.037(3) 0.027(2) -0.002(2) 0.0006(16) -0.0030(18)
C1 0.013(2) 0.025(3) 0.025(3) -0.002(3) 0.002(2) 0.000(2)
O3 0.017(2) 0.053(3) 0.030(2) -0.010(2) 0.0026(17) 0.000(2)
C2 0.014(2) 0.043(4) 0.014(2) -0.003(2) -0.0035(18) -0.003(2)
C3 0.012(2) 0.040(4) 0.011(2) 0.005(2) -0.0001(18) -0.002(2)
O1 0.026(2) 0.038(3) 0.026(2) 0.001(2) 0.0004(16) -0.001(2)
C4 0.011(2) 0.032(4) 0.014(2) 0.001(2) -0.0011(17) 0.002(2)
C5 0.014(2) 0.040(4) 0.014(2) -0.006(2) -0.0003(19) 0.000(2)
C6 0.011(2) 0.028(3) 0.017(2) 0.003(2) -0.0020(17) 0.001(2)
C7 0.016(2) 0.047(4) 0.019(3) -0.002(3) -0.0043(19) 0.004(3)
C8 0.016(2) 0.039(4) 0.016(2) -0.001(2) -0.0003(18) 0.005(2)
C9 0.011(2) 0.035(4) 0.010(2) -0.005(2) -0.0010(17) 0.009(2)
C10 0.018(2) 0.044(4) 0.017(2) 0.005(3) 0.002(2) -0.005(3)
C11 0.023(3) 0.054(5) 0.018(3) -0.004(3) 0.003(2) -0.007(3)
C12 0.014(2) 0.044(4) 0.009(2) 0.000(2) 0.0006(18) 0.005(2)
C13 0.021(3) 0.027(4) 0.025(3) 0.002(3) 0.007(2) -0.005(2)
C14 0.015(3) 0.047(5) 0.027(3) -0.004(3) -0.002(2) -0.001(3)
C15 0.015(2) 0.037(4) 0.013(2) 0.000(2) 0.0000(18) 0.006(2)
C16 0.017(3) 0.035(4) 0.025(3) 0.009(3) 0.004(2) 0.004(2)
C17 0.029(3) 0.045(5) 0.037(4) -0.001(3) 0.008(3) -0.007(3)
C18 0.028(3) 0.055(6) 0.027(3) -0.005(3) -0.003(2) -0.001(3)
C19 0.026(3) 0.046(5) 0.029(3) -0.016(3) 0.005(2) -0.011(3)
C20 0.019(3) 0.041(5) 0.046(4) 0.001(3) 0.007(3) -0.007(3)
C21 0.035(3) 0.061(6) 0.029(3) 0.009(3) -0.002(3) -0.022(4)

loop_
_atom_type_symbol
_atom_type_description
_atom_type_scat_dispersion_real
_atom_type_scat_dispersion_imag
_atom_type_scat_source
C C 0.0033 0.0016 'International Tables Vol C Tables 4.2.6.8 and 6.1.1.4'
H H 0.0000 0.0000 'International Tables Vol C Tables 4.2.6.8 and 6.1.1.4'
O O 0.0106 0.0060 'International Tables Vol C Tables 4.2.6.8 and 6.1.1.4'
P P 0.1023 0.0942 'International Tables Vol C Tables 4.2.6.8 and 6.1.1.4'

loop_
_geom_angle_atom_site_label_1
_geom_angle_atom_site_label_2
_geom_angle_atom_site_label_3
_geom_angle
O3 P1 O2 115.6(3)
O3 P1 O1 109.8(3)
O2 P1 O1 102.3(3)
O3 P1 C1 113.8(3)
O2 P1 C1 104.1(3)
O1 P1 C1 110.6(3)
C12 O5 C15 108.7(4)
C21 O2 P1 118.0(4)
C5 C1 P1 124.8(6)
C5 C2 C3 115.9(4)
C9 C3 C15 101.7(4)
C9 C3 C6 113.7(6)
C15 C3 C6 110.1(4)
C9 C3 C2 114.1(4)
C15 C3 C2 108.1(5)
C6 C3 C2 108.8(4)
C18 O1 P1 121.2(5)
C10 C4 C13 118.9(6)
C10 C4 C6 119.3(6)
C13 C4 C6 121.8(5)
C1 C5 C20 123.6(6)
C1 C5 C2 120.9(6)
C20 C5 C2 115.5(5)
C4 C6 C3 114.8(4)
C14 C7 C12 116.5(5)
C9 C8 C16 119.0(5)
C12 C9 C8 119.6(6)
C12 C9 C3 108.4(5)
C8 C9 C3 132.0(5)
C4 C10 C11 119.0(7)
C19 C11 C10 121.8(6)
C9 C12 O5 112.3(5)
C9 C12 C7 123.2(6)
O5 C12 C7 124.5(5)
C17 C13 C4 121.4(6)
C7 C14 C16 122.4(6)
O4 C15 O5 122.2(5)
O4 C15 C3 129.0(5)
O5 C15 C3 108.8(5)
C8 C16 C14 119.4(6)
C13 C17 C19 118.3(8)
C11 C19 C17 120.5(7)

loop_
_geom_bond_atom_site_label_1
_geom_bond_atom_site_label_2
_geom_bond_distance
P1 O3 1.455(6)
P1 O2 1.581(5)
P1 O1 1.583(5)
P1 C1 1.782(6)
O4 C15 1.170(8)
O5 C12 1.385(8)
O5 C15 1.389(7)
O2 C21 1.454(8)
C1 C5 1.344(8)
C2 C5 1.533(8)
C2 C3 1.553(9)
C3 C9 1.494(8)
C3 C15 1.548(8)
C3 C6 1.545(8)
O1 C18 1.457(8)
C4 C10 1.398(8)
C4 C13 1.396(10)
C4 C6 1.523(8)
C5 C20 1.502(10)
C7 C14 1.376(10)
C7 C12 1.392(9)
C8 C9 1.382(9)
C8 C16 1.405(9)
C9 C12 1.386(7)
C10 C11 1.407(10)
C11 C19 1.343(12)
C13 C17 1.399(11)
C14 C16 1.404(9)
C17 C19 1.408(10)
